data_1549958
loop_
_publ_author_name
'Truong, Phan T.'
'Broering, Ellen P.'
'Dzul, Stephen P.'
'Chakraborty, Indranil'
'Stemmler, Timothy L.'
'Harrop, Todd C.'

_publ_section_title
;
 Simultaneous nitrosylation and N-nitrosation of a Ni-thiolate model
 complex of Ni-containing SOD.
;
_journal_issue 45
_journal_name_full 'Chemical science'
_journal_page_first 8567
_journal_page_last 8574
_journal_paper_doi 10.1039/c8sc03321h
_journal_volume 9
_journal_year 2018
_chemical_formula_sum 'C30 H46 F6 N8 Ni2 O4 S2'
_chemical_formula_weight 878.28
_space_group_crystal_system monoclinic
_space_group_IT_number 15
_space_group_name_Hall '-C 2yc'
_space_group_name_H-M_alt 'C 1 2/c 1'
_symmetry_space_group_name_Hall '-C 2yc'
_symmetry_space_group_name_H-M 'C 1 2/c 1'
_atom_sites_solution_hydrogens geom
_audit_creation_method SHELXL-2013
_audit_update_record
;
2018-06-19 deposited with the CCDC.
2018-09-17 downloaded from the CCDC.
;
_cell_angle_alpha 90
_cell_angle_beta 117.9760(10)
_cell_angle_gamma 90
_cell_formula_units_Z 4
_cell_length_a 23.2608(14)
_cell_length_b 10.7528(6)
_cell_length_c 17.4230(10)
_cell_measurement_reflns_used 9820
_cell_measurement_temperature 100(2)
_cell_measurement_theta_max 30.55
_cell_measurement_theta_min 2.26
_cell_volume 3848.6(4)
_computing_cell_refinement 'Bruker SAINT'
_computing_data_collection 'Bruker APEX2'
_computing_data_reduction 'Bruker SAINT'
_computing_molecular_graphics 'Bruker SHELXTL'
_computing_publication_material 'Bruker SHELXTL'
_computing_structure_refinement 'SHELXL-2013 (Sheldrick, 2013)'
_computing_structure_solution 'SHELXS-97 (Sheldrick 2008)'
_diffrn_ambient_temperature 100(2)
_diffrn_measured_fraction_theta_full 1.000
_diffrn_measured_fraction_theta_max 1.000
_diffrn_measurement_device_type 'Bruker SMART APEX-II CCD'
_diffrn_measurement_method 'OMEGA SCAN'
_diffrn_radiation_type MoK\a
_diffrn_radiation_wavelength 0.71073
_diffrn_reflns_av_R_equivalents 0.0291
_diffrn_reflns_av_unetI/netI 0.0221
_diffrn_reflns_Laue_measured_fraction_full 1.000
_diffrn_reflns_Laue_measured_fraction_max 1.000
_diffrn_reflns_limit_h_max 33
_diffrn_reflns_limit_h_min -33
_diffrn_reflns_limit_k_max 15
_diffrn_reflns_limit_k_min -15
_diffrn_reflns_limit_l_max 24
_diffrn_reflns_limit_l_min -24
_diffrn_reflns_number 30284
_diffrn_reflns_point_group_measured_fraction_full 1.000
_diffrn_reflns_point_group_measured_fraction_max 1.000
_diffrn_reflns_theta_full 25.242
_diffrn_reflns_theta_max 30.500
_diffrn_reflns_theta_min 1.983
_exptl_absorpt_coefficient_mu 1.161
_exptl_absorpt_correction_T_max 0.7462
_exptl_absorpt_correction_T_min 0.6539
_exptl_absorpt_correction_type multi-scan
_exptl_absorpt_process_details 'BRUKER SADABS'
_exptl_crystal_colour 'dark green'
_exptl_crystal_density_diffrn 1.516
_exptl_crystal_description plate
_exptl_crystal_F_000 1824
_exptl_crystal_size_max 0.270
_exptl_crystal_size_mid 0.190
_exptl_crystal_size_min 0.100
_refine_diff_density_max 1.426
_refine_diff_density_min -0.578
_refine_diff_density_rms 0.089
_refine_ls_extinction_method none
_refine_ls_goodness_of_fit_ref 1.054
_refine_ls_hydrogen_treatment constr
_refine_ls_matrix_type full
_refine_ls_number_parameters 282
_refine_ls_number_reflns 5892
_refine_ls_number_restraints 50
_refine_ls_restrained_S_all 1.055
_refine_ls_R_factor_all 0.0575
_refine_ls_R_factor_gt 0.0468
_refine_ls_shift/su_max 0.000
_refine_ls_shift/su_mean 0.000
_refine_ls_structure_factor_coef Fsqd
_refine_ls_weighting_details 'w=1/[\s^2^(Fo^2^)+(0.0772P)^2^+8.1826P] where P=(Fo^2^+2Fc^2^)/3'
_refine_ls_weighting_scheme calc
_refine_ls_wR_factor_gt 0.1382
_refine_ls_wR_factor_ref 0.1463
_reflns_Friedel_coverage 0.000
_reflns_number_gt 4865
_reflns_number_total 5892
_reflns_threshold_expression 'I > 2\s(I)'
_cod_data_source_file c8sc03321h2.cif
_cod_data_source_block j1
_cod_depositor_comments 'Adding full bibliography for 1549958--1549959.cif.'
_cod_database_code 1549958
_shelx_space_group_comment
;
The symmetry employed for this shelxl refinement is uniquely defined
by the following loop, which should always be used as a source of
symmetry information in preference to the above space-group names.
They are only intended as comments.
;
_shelx_estimated_absorpt_t_min 0.744
_shelx_estimated_absorpt_t_max 0.893
_shelxl_version_number 2013-4

loop_
_space_group_symop_operation_xyz
'x, y, z'
'-x, y, -z+1/2'
'x+1/2, y+1/2, z'
'-x+1/2, y+1/2, -z+1/2'
'-x, -y, -z'
'x, -y, z-1/2'
'-x+1/2, -y+1/2, -z'
'x+1/2, -y+1/2, z-1/2'

loop_
_atom_site_label
_atom_site_type_symbol
_atom_site_fract_x
_atom_site_fract_y
_atom_site_fract_z
_atom_site_U_iso_or_equiv
_atom_site_adp_type
_atom_site_occupancy
_atom_site_site_symmetry_order
_atom_site_calc_flag
_atom_site_refinement_flags_posn
_atom_site_refinement_flags_adp
_atom_site_refinement_flags_occupancy
_atom_site_disorder_assembly
_atom_site_disorder_group
Ni1 Ni -0.07424(2) 0.55581(3) 0.21290(2) 0.02648(10) Uani 1 1 d D . . . .
S1 S -0.01049(3) 0.53312(6) 0.14403(4) 0.02886(13) Uani 1 1 d . . . . .
N1 N -0.09719(10) 0.37926(19) 0.18472(13) 0.0276(4) Uani 1 1 d . . . . .
N2 N -0.1171(6) 0.6826(9) 0.2059(12) 0.0302(18) Uani 0.65(7) 1 d D U P A 1
O1 O -0.1376(10) 0.7841(13) 0.2024(11) 0.065(3) Uani 0.65(7) 1 d D U P A 1
N2' N -0.1249(13) 0.671(2) 0.185(2) 0.038(4) Uani 0.35(7) 1 d D U P A 2
O1' O -0.162(3) 0.751(4) 0.175(3) 0.076(9) Uani 0.35(7) 1 d D U P A 2
C1 C -0.01872(12) 0.3700(2) 0.13187(15) 0.0308(5) Uani 1 1 d . . . . .
C2 C -0.06141(11) 0.3053(2) 0.15424(15) 0.0284(4) Uani 1 1 d . . . . .
C3 C -0.06574(14) 0.1769(3) 0.14712(19) 0.0374(6) Uani 1 1 d . . . . .
H3 H -0.0946 0.1333 0.1621 0.045 Uiso 1 1 calc R U . . .
C4 C -0.02802(17) 0.1115(3) 0.1181(2) 0.0488(7) Uani 1 1 d . . . . .
C5 C 0.01368(16) 0.1744(3) 0.0951(2) 0.0505(8) Uani 1 1 d . . . . .
H5 H 0.0388 0.1298 0.0742 0.061 Uiso 1 1 calc R U . . .
C6 C 0.01847(14) 0.3017(3) 0.1025(2) 0.0415(6) Uani 1 1 d . . . . .
H6 H 0.0476 0.3442 0.0875 0.050 Uiso 1 1 calc R U . . .
C7 C -0.0355(3) -0.0256(4) 0.1070(4) 0.0808(16) Uani 1 1 d D . . . .
F1 F -0.0804(7) -0.0425(15) 0.0171(9) 0.079(3) Uani 0.51(3) 1 d D U P B 1
F2 F 0.0161(8) -0.086(2) 0.1275(14) 0.101(5) Uani 0.51(3) 1 d D U P B 1
F3 F -0.0722(8) -0.0753(7) 0.1388(13) 0.072(4) Uani 0.51(3) 1 d D U P B 1
F1' F -0.0836(7) -0.0683(18) 0.0354(13) 0.098(5) Uani 0.49(3) 1 d D U P B 2
F2' F 0.0192(7) -0.081(2) 0.1069(12) 0.077(4) Uani 0.49(3) 1 d D U P B 2
F3' F -0.0365(15) -0.0801(7) 0.1798(14) 0.102(5) Uani 0.49(3) 1 d D U P B 2
N4 N 0.20636(10) 0.5301(2) 0.10365(14) 0.0306(4) Uani 1 1 d . . . . .
C8 C 0.27706(16) 0.5738(3) 0.2659(2) 0.0471(7) Uani 1 1 d . . . . .
H8A H 0.3184 0.6126 0.3063 0.071 Uiso 1 1 calc R U . . .
H8B H 0.2777 0.4857 0.2807 0.071 Uiso 1 1 calc R U . . .
H8C H 0.2412 0.6156 0.2700 0.071 Uiso 1 1 calc R U . . .
C9 C 0.26753(16) 0.5852(3) 0.1742(2) 0.0500(8) Uani 1 1 d . . . . .
H9A H 0.2685 0.6746 0.1613 0.060 Uiso 1 1 calc R U . . .
H9B H 0.3051 0.5452 0.1720 0.060 Uiso 1 1 calc R U . . .
C10 C 0.25709(17) 0.5180(4) 0.0012(2) 0.0566(9) Uani 1 1 d . . . . .
H10A H 0.2484 0.5415 -0.0576 0.085 Uiso 1 1 calc R U . . .
H10B H 0.2622 0.4276 0.0078 0.085 Uiso 1 1 calc R U . . .
H10C H 0.2971 0.5587 0.0437 0.085 Uiso 1 1 calc R U . . .
C11 C 0.20087(16) 0.5586(3) 0.0160(2) 0.0423(6) Uani 1 1 d . . . . .
H11A H 0.1954 0.6496 0.0067 0.051 Uiso 1 1 calc R U . . .
H11B H 0.1607 0.5188 -0.0288 0.051 Uiso 1 1 calc R U . . .
C12 C 0.16108(14) 0.3142(3) 0.04178(18) 0.0380(6) Uani 1 1 d . . . . .
H12A H 0.1668 0.2253 0.0557 0.057 Uiso 1 1 calc R U . . .
H12B H 0.1679 0.3301 -0.0087 0.057 Uiso 1 1 calc R U . . .
H12C H 0.1169 0.3395 0.0284 0.057 Uiso 1 1 calc R U . . .
C13 C 0.20962(14) 0.3874(3) 0.11823(18) 0.0372(5) Uani 1 1 d . . . . .
H13A H 0.2539 0.3583 0.1327 0.045 Uiso 1 1 calc R U . . .
H13B H 0.2025 0.3698 0.1689 0.045 Uiso 1 1 calc R U . . .
C14 C 0.13785(18) 0.7174(3) 0.1034(2) 0.0500(7) Uani 1 1 d . . . . .
H14A H 0.0980 0.7400 0.1059 0.075 Uiso 1 1 calc R U . . .
H14B H 0.1356 0.7489 0.0493 0.075 Uiso 1 1 calc R U . . .
H14C H 0.1755 0.7540 0.1531 0.075 Uiso 1 1 calc R U . . .
C15 C 0.14495(15) 0.5743(3) 0.1064(2) 0.0391(6) Uani 1 1 d . . . . .
H15A H 0.1457 0.5431 0.1603 0.047 Uiso 1 1 calc R U . . .
H15B H 0.1064 0.5381 0.0565 0.047 Uiso 1 1 calc R U . . .
N3 N -0.14348(10) 0.3188(2) 0.19024(15) 0.0341(4) Uani 1 1 d . . . . .
O2 O -0.17548(9) 0.3834(2) 0.21811(13) 0.0395(4) Uani 1 1 d . . . . .

loop_
_atom_site_aniso_label
_atom_site_aniso_U_11
_atom_site_aniso_U_22
_atom_site_aniso_U_33
_atom_site_aniso_U_23
_atom_site_aniso_U_13
_atom_site_aniso_U_12
Ni1 0.02307(15) 0.02758(16) 0.02907(17) 0.00363(11) 0.01246(12) 0.00217(10)
S1 0.0277(3) 0.0337(3) 0.0269(3) 0.0020(2) 0.0142(2) -0.0052(2)
N1 0.0264(9) 0.0312(10) 0.0281(9) 0.0001(7) 0.0151(8) -0.0034(8)
N2 0.026(3) 0.042(3) 0.024(4) 0.009(2) 0.012(3) 0.010(2)
O1 0.050(5) 0.050(4) 0.090(5) 0.014(4) 0.028(5) 0.030(4)
N2' 0.045(7) 0.045(6) 0.022(8) 0.010(5) 0.012(6) 0.021(5)
O1' 0.071(14) 0.060(11) 0.103(16) 0.030(11) 0.046(13) 0.041(12)
C1 0.0281(11) 0.0387(12) 0.0272(10) -0.0056(9) 0.0143(9) -0.0074(9)
C2 0.0267(10) 0.0319(11) 0.0284(10) -0.0049(9) 0.0145(9) -0.0046(9)
C3 0.0412(14) 0.0332(12) 0.0437(14) -0.0084(11) 0.0248(12) -0.0088(11)
C4 0.0554(18) 0.0384(15) 0.062(2) -0.0199(14) 0.0358(16) -0.0098(13)
C5 0.0476(16) 0.0519(18) 0.065(2) -0.0246(16) 0.0370(16) -0.0066(14)
C6 0.0380(13) 0.0502(16) 0.0470(15) -0.0151(13) 0.0288(12) -0.0115(12)
C7 0.108(4) 0.0419(19) 0.132(5) -0.030(2) 0.089(4) -0.016(2)
F1 0.082(5) 0.054(5) 0.132(6) -0.060(4) 0.077(5) -0.046(3)
F2 0.119(8) 0.044(4) 0.186(15) -0.021(8) 0.111(10) 0.004(4)
F3 0.099(7) 0.034(2) 0.114(8) -0.010(3) 0.077(6) -0.012(3)
F1' 0.070(4) 0.054(6) 0.190(12) -0.067(7) 0.078(7) -0.042(4)
F2' 0.080(6) 0.047(5) 0.102(7) -0.023(4) 0.041(5) 0.014(5)
F3' 0.162(14) 0.030(3) 0.123(9) -0.008(4) 0.075(11) -0.006(5)
N4 0.0277(9) 0.0358(10) 0.0286(10) -0.0013(8) 0.0134(8) -0.0031(8)
C8 0.0439(16) 0.0552(18) 0.0339(14) -0.0109(12) 0.0114(12) -0.0154(13)
C9 0.0418(16) 0.0557(18) 0.0481(17) -0.0105(14) 0.0175(13) -0.0218(14)
C10 0.0417(16) 0.091(3) 0.0460(17) 0.0036(17) 0.0282(14) 0.0018(17)
C11 0.0466(16) 0.0450(15) 0.0399(14) 0.0030(11) 0.0240(13) -0.0056(12)
C12 0.0431(14) 0.0357(13) 0.0332(12) -0.0037(10) 0.0161(11) -0.0006(11)
C13 0.0391(13) 0.0358(13) 0.0352(13) 0.0019(10) 0.0160(11) 0.0017(11)
C14 0.064(2) 0.0363(14) 0.0481(17) -0.0047(12) 0.0244(15) 0.0052(14)
C15 0.0412(14) 0.0378(13) 0.0413(14) 0.0001(11) 0.0217(12) 0.0016(11)
N3 0.0307(10) 0.0390(11) 0.0386(11) -0.0019(9) 0.0214(9) -0.0075(9)
O2 0.0370(10) 0.0455(11) 0.0478(11) -0.0018(9) 0.0298(9) -0.0039(8)

loop_
_atom_type_symbol
_atom_type_description
_atom_type_scat_dispersion_real
_atom_type_scat_dispersion_imag
_atom_type_scat_source
C C 0.0033 0.0016 'International Tables Vol C Tables 4.2.6.8 and 6.1.1.4'
H H 0.0000 0.0000 'International Tables Vol C Tables 4.2.6.8 and 6.1.1.4'
N N 0.0061 0.0033 'International Tables Vol C Tables 4.2.6.8 and 6.1.1.4'
O O 0.0106 0.0060 'International Tables Vol C Tables 4.2.6.8 and 6.1.1.4'
F F 0.0171 0.0103 'International Tables Vol C Tables 4.2.6.8 and 6.1.1.4'
S S 0.1246 0.1234 'International Tables Vol C Tables 4.2.6.8 and 6.1.1.4'
Ni Ni 0.3393 1.1124 'International Tables Vol C Tables 4.2.6.8 and 6.1.1.4'

loop_
_geom_angle_atom_site_label_1
_geom_angle_atom_site_label_2
_geom_angle_atom_site_label_3
_geom_angle
_geom_angle_site_symmetry_3
N2' Ni1 N1 126.0(12) .
N2 Ni1 N1 133.6(5) .
N2' Ni1 S1 118.3(10) .
N2 Ni1 S1 123.8(5) .
N1 Ni1 S1 86.21(6) .
N2' Ni1 S1 122.0(13) 2
N2 Ni1 S1 109.8(6) 2
N1 Ni1 S1 99.10(6) 2
S1 Ni1 S1 96.66(2) 2
C1 S1 Ni1 96.14(8) .
C1 S1 Ni1 102.68(8) 2
Ni1 S1 Ni1 82.07(2) 2
N3 N1 C2 113.5(2) .
N3 N1 Ni1 126.90(17) .
C2 N1 Ni1 119.63(15) .
O1 N2 Ni1 167.8(12) .
O1' N2' Ni1 170(2) .
C2 C1 C6 118.5(2) .
C2 C1 S1 120.53(19) .
C6 C1 S1 120.9(2) .
C3 C2 C1 119.9(2) .
C3 C2 N1 124.1(2) .
C1 C2 N1 116.0(2) .
C2 C3 C4 120.3(3) .
C3 C4 C5 120.3(3) .
C3 C4 C7 119.5(3) .
C5 C4 C7 120.1(3) .
C6 C5 C4 119.7(3) .
C5 C6 C1 121.3(3) .
F2 C7 F3 112.9(12) .
F1' C7 F2' 102.7(10) .
F1' C7 F3' 110.2(8) .
F2' C7 F3' 102.9(11) .
F1' C7 C4 117.9(10) .
F2 C7 C4 115.7(11) .
F3 C7 C4 113.8(4) .
F2' C7 C4 111.7(10) .
F3' C7 C4 110.2(5) .
F2 C7 F1 110.8(11) .
F3 C7 F1 97.1(8) .
C4 C7 F1 104.5(8) .
C9 N4 C11 110.4(2) .
C9 N4 C15 113.1(2) .
C11 N4 C15 109.5(2) .
C9 N4 C13 107.6(2) .
C11 N4 C13 110.0(2) .
C15 N4 C13 106.1(2) .
N4 C9 C8 116.6(3) .
N4 C11 C10 116.5(3) .
C12 C13 N4 114.5(2) .
N4 C15 C14 113.3(2) .
O2 N3 N1 114.2(2) .

loop_
_geom_bond_atom_site_label_1
_geom_bond_atom_site_label_2
_geom_bond_distance
_geom_bond_site_symmetry_2
Ni1 N2' 1.621(11) .
Ni1 N2 1.659(7) .
Ni1 N1 1.971(2) .
Ni1 S1 2.3169(7) .
Ni1 S1 2.3555(7) 2
S1 C1 1.767(3) .
S1 Ni1 2.3555(7) 2
N1 N3 1.299(3) .
N1 C2 1.422(3) .
N2 O1 1.182(8) .
N2' O1' 1.162(12) .
C1 C2 1.409(3) .
C1 C6 1.401(4) .
C2 C3 1.386(4) .
C3 C4 1.392(4) .
C4 C5 1.387(5) .
C4 C7 1.486(5) .
C5 C6 1.374(4) .
C7 F1' 1.307(13) .
C7 F2 1.258(18) .
C7 F3 1.330(8) .
C7 F2' 1.405(16) .
C7 F3' 1.408(12) .
C7 F1 1.429(15) .
N4 C9 1.499(4) .
N4 C11 1.503(4) .
N4 C15 1.527(4) .
N4 C13 1.551(4) .
C8 C9 1.510(5) .
C10 C11 1.511(5) .
C12 C13 1.503(4) .
C14 C15 1.545(4) .
N3 O2 1.269(3) .
